data_7244833
loop_
_publ_author_name
'Hatcher, Lauren E.'
'Coulson, Ben A.'

_publ_section_title
;
 Exploring the influence of polymorphism and chromophore co-ligands on
 linkage isomer photoswitching in [Pd(bpy4dca)(NO2)2]
;
_journal_name_full CrystEngComm
_journal_paper_doi 10.1039/D2CE00213B
_journal_year 2022
_chemical_formula_moiety 'C14 H12 N4 O8 Pd'
_chemical_formula_sum 'C14 H12 N4 O8 Pd'
_chemical_formula_weight 470.68
_chemical_name_systematic
;
Dinitro-(dimethyl 2,2'-bipyridine-4,4'-dicarboxylate)palladium(II)
;
_chemical_properties_physical Light-sensitive,Photo-sensitive
_space_group_crystal_system monoclinic
_space_group_IT_number 14
_space_group_name_Hall '-P 2yn'
_space_group_name_H-M_alt 'P 1 21/n 1'
_atom_sites_solution_hydrogens geom
_audit_creation_method SHELXL-2018/3
_audit_update_record
;
2022-02-14 deposited with the CCDC.	2022-03-25 downloaded from the CCDC.
;
_cell_angle_alpha 90
_cell_angle_beta 94.010(5)
_cell_angle_gamma 90
_cell_formula_units_Z 4
_cell_length_a 8.5782(6)
_cell_length_b 7.8203(4)
_cell_length_c 24.9405(12)
_cell_measurement_reflns_used 1989
_cell_measurement_temperature 209(2)
_cell_measurement_theta_max 25.8990
_cell_measurement_theta_min 3.6690
_cell_volume 1669.01(17)
_computing_cell_refinement 'CrysAlisPro 1.171.40.67a (Rigaku OD, 2019)'
_computing_data_collection 'CrysAlisPro 1.171.40.67a (Rigaku OD, 2019)'
_computing_data_reduction 'CrysAlisPro 1.171.40.67a (Rigaku OD, 2019)'
_computing_structure_refinement 'SHELXL-2018/3 (Sheldrick, 2018)'
_computing_structure_solution 'SHELXT 2018/2 (Sheldrick, 2018)'
_diffrn_ambient_temperature 209(2)
_diffrn_detector_area_resol_mean 10.3795
_diffrn_measured_fraction_theta_full 0.996
_diffrn_measured_fraction_theta_max 0.996
_diffrn_measurement_device_type 'Xcalibur, Atlas, Gemini ultra'
_diffrn_measurement_method '\w scans'
_diffrn_radiation_type MoK\a
_diffrn_radiation_wavelength 0.71073
_diffrn_reflns_av_R_equivalents 0.0698
_diffrn_reflns_av_unetI/netI 0.1126
_diffrn_reflns_Laue_measured_fraction_full 0.996
_diffrn_reflns_Laue_measured_fraction_max 0.996
_diffrn_reflns_limit_h_max 10
_diffrn_reflns_limit_h_min -10
_diffrn_reflns_limit_k_max 9
_diffrn_reflns_limit_k_min -8
_diffrn_reflns_limit_l_max 30
_diffrn_reflns_limit_l_min -31
_diffrn_reflns_number 7341
_diffrn_reflns_point_group_measured_fraction_full 0.996
_diffrn_reflns_point_group_measured_fraction_max 0.996
_diffrn_reflns_theta_full 25.242
_diffrn_reflns_theta_max 26.372
_diffrn_reflns_theta_min 3.529
_diffrn_source 'fine-focus sealed X-ray tube'
_diffrn_source_type 'Enhance (Mo) X-ray Source'
_exptl_absorpt_coefficient_mu 1.166
_exptl_absorpt_correction_T_max 1.00000
_exptl_absorpt_correction_T_min 0.88239
_exptl_absorpt_correction_type multi-scan
_exptl_absorpt_process_details
;
CrysAlisPro 1.171.40.67a (Rigaku Oxford Diffraction, 2019)
Empirical absorption correction using spherical harmonics,
 implemented in SCALE3 ABSPACK scaling algorithm.
;
_exptl_crystal_colour yellow
_exptl_crystal_density_diffrn 1.873
_exptl_crystal_description block
_exptl_crystal_F_000 936
_exptl_crystal_recrystallization_method 'Re-crystallisation from solvent: Acetonitrile/water'
_exptl_crystal_size_max 0.300
_exptl_crystal_size_mid 0.200
_exptl_crystal_size_min 0.100
_refine_diff_density_max 0.816
_refine_diff_density_min -1.137
_refine_diff_density_rms 0.121
_refine_ls_extinction_method none
_refine_ls_goodness_of_fit_ref 1.025
_refine_ls_hydrogen_treatment constr
_refine_ls_matrix_type full
_refine_ls_number_parameters 274
_refine_ls_number_reflns 3409
_refine_ls_number_restraints 284
_refine_ls_restrained_S_all 0.989
_refine_ls_R_factor_all 0.1080
_refine_ls_R_factor_gt 0.0593
_refine_ls_shift/su_max 0.000
_refine_ls_shift/su_mean 0.000
_refine_ls_structure_factor_coef Fsqd
_refine_ls_weighting_details 'w=1/[\s^2^(Fo^2^)+(0.0330P)^2^] where P=(Fo^2^+2Fc^2^)/3'
_refine_ls_weighting_scheme calc
_refine_ls_wR_factor_gt 0.1033
_refine_ls_wR_factor_ref 0.1340
_reflns_Friedel_coverage 0.000
_reflns_number_gt 1999
_reflns_number_total 3409
_reflns_threshold_expression 'I > 2\s(I)'
_cod_data_source_file d2ce00213b3.cif
_cod_data_source_block Poly2_ES-VT-2_220K
_cod_original_sg_symbol_H-M 'P 21/n'
_cod_database_code 7244833
_shelx_shelxl_version_number 2018/3
_shelx_space_group_comment
;
The symmetry employed for this shelxl refinement is uniquely defined
by the following loop, which should always be used as a source of
symmetry information in preference to the above space-group names.
They are only intended as comments.
;

loop_
_space_group_symop_operation_xyz
'x, y, z'
'-x+1/2, y+1/2, -z+1/2'
'-x, -y, -z'
'x-1/2, -y-1/2, z-1/2'

loop_
_atom_site_label
_atom_site_type_symbol
_atom_site_fract_x
_atom_site_fract_y
_atom_site_fract_z
_atom_site_U_iso_or_equiv
_atom_site_adp_type
_atom_site_occupancy
_atom_site_site_symmetry_order
_atom_site_calc_flag
_atom_site_refinement_flags_posn
_atom_site_refinement_flags_adp
_atom_site_refinement_flags_occupancy
_atom_site_disorder_assembly
_atom_site_disorder_group
Pd1 Pd 0.30239(8) 0.54982(7) 0.50609(2) 0.0472(2) Uani 1 1 d D . . . .
O5 O 0.6421(7) 0.9691(6) 0.7335(2) 0.0641(16) Uani 1 1 d . . . . .
O6 O 0.5787(6) 0.7156(5) 0.76710(18) 0.0455(12) Uani 1 1 d . . . . .
O7 O 0.2309(5) -0.0068(5) 0.72229(17) 0.0386(11) Uani 1 1 d . . . . .
O8 O 0.0617(6) -0.1208(5) 0.66010(17) 0.0482(13) Uani 1 1 d . . . . .
N3 N 0.3926(6) 0.6526(6) 0.57581(19) 0.0339(12) Uani 1 1 d . . . . .
N4 N 0.2597(6) 0.3564(6) 0.5568(2) 0.0386(13) Uani 1 1 d . . . . .
C1 C 0.4659(8) 0.8043(8) 0.5812(3) 0.0443(17) Uani 1 1 d . . . . .
H1 H 0.474894 0.872120 0.550420 0.053 Uiso 1 1 calc R U . . .
C2 C 0.5283(8) 0.8638(8) 0.6299(3) 0.0412(17) Uani 1 1 d . . . . .
H2 H 0.578706 0.970472 0.632348 0.049 Uiso 1 1 calc R U . . .
C3 C 0.5158(8) 0.7643(7) 0.6755(3) 0.0355(15) Uani 1 1 d . . . . .
C4 C 0.4423(7) 0.6063(7) 0.6699(2) 0.0337(15) Uani 1 1 d . . . . .
H4 H 0.433436 0.535891 0.700138 0.040 Uiso 1 1 calc R U . . .
C5 C 0.3818(7) 0.5525(7) 0.6195(2) 0.0299(14) Uani 1 1 d . . . . .
C6 C 0.3024(7) 0.3880(7) 0.6095(2) 0.0303(14) Uani 1 1 d . . . . .
C7 C 0.2748(7) 0.2709(7) 0.6489(2) 0.0319(15) Uani 1 1 d . . . . .
H7 H 0.306489 0.293699 0.684996 0.038 Uiso 1 1 calc R U . . .
C8 C 0.1994(7) 0.1182(7) 0.6347(3) 0.0335(15) Uani 1 1 d . . . . .
C9 C 0.1565(9) 0.0878(8) 0.5811(3) 0.0444(18) Uani 1 1 d . . . . .
H9 H 0.104629 -0.013858 0.570534 0.053 Uiso 1 1 calc R U . . .
C10 C 0.1909(8) 0.2085(8) 0.5434(3) 0.0457(18) Uani 1 1 d . . . . .
H10 H 0.164681 0.185525 0.506858 0.055 Uiso 1 1 calc R U . . .
C11 C 0.5869(7) 0.8294(8) 0.7281(2) 0.0351(15) Uani 1 1 d . . . . .
C12 C 0.6564(9) 0.7636(9) 0.8184(3) 0.056(2) Uani 1 1 d . . . . .
H12A H 0.760326 0.805983 0.812857 0.084 Uiso 1 1 calc R U . . .
H12B H 0.664159 0.664593 0.841841 0.084 Uiso 1 1 calc R U . . .
H12C H 0.596655 0.852393 0.834773 0.084 Uiso 1 1 calc R U . . .
C13 C 0.1669(8) -0.0096(7) 0.6780(3) 0.0332(14) Uani 1 1 d . . . . .
C14 C 0.0137(10) -0.2471(8) 0.6984(3) 0.058(2) Uani 1 1 d . . . . .
H14A H -0.055608 -0.329592 0.680064 0.087 Uiso 1 1 calc R U . . .
H14B H -0.040517 -0.190558 0.726322 0.087 Uiso 1 1 calc R U . . .
H14C H 0.105167 -0.305548 0.714491 0.087 Uiso 1 1 calc R U . . .
N1 N 0.3172(16) 0.7615(13) 0.4614(5) 0.055(3) Uani 0.487(8) 1 d D . P A 1
O1 O 0.4013(15) 0.7587(17) 0.4257(5) 0.074(3) Uani 0.487(8) 1 d D . P A 1
O2 O 0.242(2) 0.887(2) 0.4673(10) 0.066(3) Uani 0.487(8) 1 d D . P A 1
O1A O 0.3856(15) 0.7318(14) 0.4572(5) 0.074(3) Uani 0.513(8) 1 d D . P A 2
N1A N 0.3039(14) 0.8691(16) 0.4499(5) 0.055(3) Uani 0.513(8) 1 d D . P A 2
O2A O 0.1767(19) 0.868(2) 0.4750(9) 0.066(3) Uani 0.513(8) 1 d D . P A 2
N2 N 0.1785(13) 0.4537(13) 0.4414(3) 0.051(3) Uani 0.347(9) 1 d D . P A 3
O3 O 0.2491(19) 0.433(2) 0.4012(5) 0.061(3) Uani 0.347(9) 1 d D . P A 3
O4 O 0.0422(16) 0.422(2) 0.4397(10) 0.069(4) Uani 0.347(9) 1 d D . P A 3
N2A N 0.1785(13) 0.4537(13) 0.4414(3) 0.051(3) Uani 0.165(9) 1 d D . P A 4
O3A O 0.205(4) 0.315(3) 0.4235(12) 0.061(3) Uani 0.165(9) 1 d D . P A 4
O4A O 0.073(4) 0.515(6) 0.4140(15) 0.069(4) Uani 0.165(9) 1 d D . P A 4
O3B O 0.2687(13) 0.3993(15) 0.4404(4) 0.061(3) Uani 0.488(7) 1 d D . P A 5
O4B O 0.0392(17) 0.521(2) 0.4328(6) 0.069(4) Uani 0.488(7) 1 d D . P A 5
N2B N 0.1312(14) 0.4106(15) 0.4141(5) 0.051(3) Uani 0.488(7) 1 d D . P A 5

loop_
_atom_site_aniso_label
_atom_site_aniso_U_11
_atom_site_aniso_U_22
_atom_site_aniso_U_33
_atom_site_aniso_U_23
_atom_site_aniso_U_13
_atom_site_aniso_U_12
Pd1 0.0711(5) 0.0440(3) 0.0259(3) 0.0042(2) -0.0012(3) -0.0076(3)
O5 0.094(4) 0.052(3) 0.047(3) -0.014(2) 0.008(3) -0.033(3)
O6 0.059(3) 0.042(3) 0.033(3) -0.002(2) -0.008(2) -0.007(2)
O7 0.040(3) 0.047(3) 0.029(3) 0.003(2) 0.000(2) -0.004(2)
O8 0.067(3) 0.042(3) 0.034(3) 0.004(2) -0.009(2) -0.025(3)
N3 0.037(3) 0.034(3) 0.031(3) 0.001(2) 0.000(2) 0.000(2)
N4 0.052(4) 0.036(3) 0.027(3) 0.002(2) -0.003(3) 0.000(3)
C1 0.051(5) 0.041(4) 0.041(4) 0.005(3) 0.009(3) -0.006(3)
C2 0.049(5) 0.030(3) 0.044(4) -0.003(3) 0.000(3) -0.012(3)
C3 0.040(4) 0.032(3) 0.034(4) -0.005(3) 0.001(3) 0.005(3)
C4 0.040(4) 0.034(3) 0.027(3) 0.001(3) 0.002(3) -0.005(3)
C5 0.029(3) 0.033(3) 0.027(3) 0.001(3) -0.005(3) 0.005(3)
C6 0.036(4) 0.028(3) 0.028(3) -0.003(3) 0.001(3) 0.007(3)
C7 0.039(4) 0.029(3) 0.027(3) -0.005(3) -0.002(3) 0.004(3)
C8 0.034(4) 0.030(3) 0.035(4) -0.002(3) -0.002(3) 0.000(3)
C9 0.064(5) 0.031(3) 0.037(4) -0.004(3) -0.005(4) -0.004(3)
C10 0.064(5) 0.043(4) 0.029(4) -0.007(3) -0.007(4) 0.004(4)
C11 0.033(4) 0.039(4) 0.034(4) -0.008(3) 0.010(3) -0.003(3)
C12 0.069(6) 0.060(4) 0.036(4) -0.009(4) -0.010(4) -0.004(4)
C13 0.039(4) 0.031(3) 0.031(4) -0.001(3) 0.006(3) 0.000(3)
C14 0.085(6) 0.042(4) 0.045(5) 0.009(3) -0.009(4) -0.027(4)
N1 0.069(9) 0.045(6) 0.051(7) 0.002(6) 0.012(5) 0.001(6)
O1 0.078(7) 0.082(6) 0.065(8) 0.042(6) 0.023(6) 0.013(5)
O2 0.069(12) 0.052(5) 0.079(8) 0.006(5) 0.030(8) 0.010(7)
O1A 0.078(7) 0.082(6) 0.065(8) 0.042(6) 0.023(6) 0.013(5)
N1A 0.069(9) 0.045(6) 0.051(7) 0.002(6) 0.012(5) 0.001(6)
O2A 0.069(12) 0.052(5) 0.079(8) 0.006(5) 0.030(8) 0.010(7)
N2 0.062(7) 0.051(6) 0.038(6) -0.005(5) -0.007(5) 0.002(6)
O3 0.065(7) 0.082(7) 0.036(5) -0.008(5) 0.006(5) 0.011(5)
O4 0.052(5) 0.094(9) 0.059(8) -0.016(9) -0.006(5) 0.024(6)
N2A 0.062(7) 0.051(6) 0.038(6) -0.005(5) -0.007(5) 0.002(6)
O3A 0.065(7) 0.082(7) 0.036(5) -0.008(5) 0.006(5) 0.011(5)
O4A 0.052(5) 0.094(9) 0.059(8) -0.016(9) -0.006(5) 0.024(6)
O3B 0.065(7) 0.082(7) 0.036(5) -0.008(5) 0.006(5) 0.011(5)
O4B 0.052(5) 0.094(9) 0.059(8) -0.016(9) -0.006(5) 0.024(6)
N2B 0.062(7) 0.051(6) 0.038(6) -0.005(5) -0.007(5) 0.002(6)

loop_
_atom_type_symbol
_atom_type_description
_atom_type_scat_dispersion_real
_atom_type_scat_dispersion_imag
_atom_type_scat_source
C C 0.0033 0.0016 'International Tables Vol C Tables 4.2.6.8 and 6.1.1.4'
H H 0.0000 0.0000 'International Tables Vol C Tables 4.2.6.8 and 6.1.1.4'
N N 0.0061 0.0033 'International Tables Vol C Tables 4.2.6.8 and 6.1.1.4'
O O 0.0106 0.0060 'International Tables Vol C Tables 4.2.6.8 and 6.1.1.4'
Pd Pd -0.9988 1.0072 'International Tables Vol C Tables 4.2.6.8 and 6.1.1.4'

loop_
_geom_angle_atom_site_label_1
_geom_angle_atom_site_label_2
_geom_angle_atom_site_label_3
_geom_angle
_geom_angle_site_symmetry_1
_geom_angle_site_symmetry_3
_geom_angle_publ_flag
N1 Pd1 N3 96.6(4) . . ?
N2A Pd1 N3 170.7(4) . . ?
N2 Pd1 N3 170.7(4) . . ?
N1 Pd1 N4 170.8(4) . . ?
N2A Pd1 N4 96.5(4) . . ?
N2 Pd1 N4 96.5(4) . . ?
N3 Pd1 N4 80.5(2) . . ?
N3 Pd1 O3B 162.5(3) . . ?
N4 Pd1 O3B 92.8(4) . . ?
N3 Pd1 O1A 96.2(5) . . ?
N4 Pd1 O1A 169.9(4) . . ?
C11 O6 C12 115.5(5) . . ?
C13 O8 C14 116.6(5) . . ?
C1 N3 C5 119.3(5) . . ?
C1 N3 Pd1 125.8(4) . . ?
C5 N3 Pd1 114.8(4) . . ?
C10 N4 C6 119.0(5) . . ?
C10 N4 Pd1 126.1(4) . . ?
C6 N4 Pd1 114.8(4) . . ?
N3 C1 C2 122.4(6) . . ?
N3 C1 H1 118.8 . . ?
C2 C1 H1 118.8 . . ?
C1 C2 C3 119.2(6) . . ?
C1 C2 H2 120.4 . . ?
C3 C2 H2 120.4 . . ?
C2 C3 C4 118.4(6) . . ?
C2 C3 C11 118.5(6) . . ?
C4 C3 C11 123.0(6) . . ?
C3 C4 C5 119.8(6) . . ?
C3 C4 H4 120.1 . . ?
C5 C4 H4 120.1 . . ?
N3 C5 C4 120.8(5) . . ?
N3 C5 C6 115.4(5) . . ?
C4 C5 C6 123.8(5) . . ?
N4 C6 C7 121.3(5) . . ?
N4 C6 C5 114.4(5) . . ?
C7 C6 C5 124.3(5) . . ?
C6 C7 C8 119.3(6) . . ?
C6 C7 H7 120.3 . . ?
C8 C7 H7 120.3 . . ?
C9 C8 C7 118.8(6) . . ?
C9 C8 C13 121.8(5) . . ?
C7 C8 C13 119.4(6) . . ?
C10 C9 C8 119.2(6) . . ?
C10 C9 H9 120.4 . . ?
C8 C9 H9 120.4 . . ?
N4 C10 C9 122.3(6) . . ?
N4 C10 H10 118.8 . . ?
C9 C10 H10 118.8 . . ?
O5 C11 O6 124.9(6) . . ?
O5 C11 C3 123.0(6) . . ?
O6 C11 C3 112.1(5) . . ?
O6 C12 H12A 109.5 . . ?
O6 C12 H12B 109.5 . . ?
H12A C12 H12B 109.5 . . ?
O6 C12 H12C 109.5 . . ?
H12A C12 H12C 109.5 . . ?
H12B C12 H12C 109.5 . . ?
O7 C13 O8 125.9(6) . . ?
O7 C13 C8 123.4(6) . . ?
O8 C13 C8 110.6(5) . . ?
O8 C14 H14A 109.5 . . ?
O8 C14 H14B 109.5 . . ?
H14A C14 H14B 109.5 . . ?
O8 C14 H14C 109.5 . . ?
H14A C14 H14C 109.5 . . ?
H14B C14 H14C 109.5 . . ?
O1 N1 O2 118.2(13) . . ?
O1 N1 Pd1 117.9(10) . . ?
O2 N1 Pd1 123.8(12) . . ?
N1A O1A Pd1 117.2(9) . . ?
O1A N1A O2A 113.3(15) . . ?
O4 N2 O3 119.0(16) . . ?
O4 N2 Pd1 124.7(14) . . ?
O3 N2 Pd1 116.3(10) . . ?
O4A N2A O3A 108(3) . . ?
O4A N2A Pd1 130(3) . . ?
O3A N2A Pd1 122.2(18) . . ?
N2B O3B Pd1 116.0(8) . . ?
O4B N2B O3B 114.8(13) . . ?

loop_
_geom_bond_atom_site_label_1
_geom_bond_atom_site_label_2
_geom_bond_distance
_geom_bond_site_symmetry_2
_geom_bond_publ_flag
Pd1 N1 2.005(8) . ?
Pd1 N2A 2.014(6) . ?
Pd1 N2 2.014(6) . ?
Pd1 N3 2.020(5) . ?
Pd1 N4 2.022(5) . ?
Pd1 O3B 2.022(8) . ?
Pd1 O1A 2.035(8) . ?
O5 C11 1.195(7) . ?
O6 C11 1.324(7) . ?
O6 C12 1.450(7) . ?
O7 C13 1.199(7) . ?
O8 C13 1.309(7) . ?
O8 C14 1.454(7) . ?
N3 C1 1.344(7) . ?
N3 C5 1.350(7) . ?
N4 C10 1.330(8) . ?
N4 C6 1.362(7) . ?
C1 C2 1.375(8) . ?
C1 H1 0.9400 . ?
C2 C3 1.388(9) . ?
C2 H2 0.9400 . ?
C3 C4 1.390(8) . ?
C3 C11 1.495(8) . ?
C4 C5 1.393(8) . ?
C4 H4 0.9400 . ?
C5 C6 1.469(8) . ?
C6 C7 1.375(8) . ?
C7 C8 1.391(8) . ?
C7 H7 0.9400 . ?
C8 C9 1.381(8) . ?
C8 C13 1.512(8) . ?
C9 C10 1.380(9) . ?
C9 H9 0.9400 . ?
C10 H10 0.9400 . ?
C12 H12A 0.9700 . ?
C12 H12B 0.9700 . ?
C12 H12C 0.9700 . ?
C14 H14A 0.9700 . ?
C14 H14B 0.9700 . ?
C14 H14C 0.9700 . ?
N1 O1 1.185(9) . ?
N1 O2 1.193(10) . ?
O1A N1A 1.288(9) . ?
N1A O2A 1.295(9) . ?
N2 O4 1.194(10) . ?
N2 O3 1.218(9) . ?
N2A O4A 1.196(10) . ?
N2A O3A 1.202(10) . ?
O3B N2B 1.311(9) . ?
O4B N2B 1.277(9) . ?

loop_
_geom_torsion_atom_site_label_1
_geom_torsion_atom_site_label_2
_geom_torsion_atom_site_label_3
_geom_torsion_atom_site_label_4
_geom_torsion
_geom_torsion_site_symmetry_1
_geom_torsion_site_symmetry_2
_geom_torsion_site_symmetry_3
_geom_torsion_site_symmetry_4
_geom_torsion_publ_flag
C5 N3 C1 C2 -1.3(10) . . . . ?
Pd1 N3 C1 C2 -178.1(5) . . . . ?
N3 C1 C2 C3 0.1(11) . . . . ?
C1 C2 C3 C4 0.9(10) . . . . ?
C1 C2 C3 C11 178.8(6) . . . . ?
C2 C3 C4 C5 -0.8(10) . . . . ?
C11 C3 C4 C5 -178.5(6) . . . . ?
C1 N3 C5 C4 1.5(9) . . . . ?
Pd1 N3 C5 C4 178.7(4) . . . . ?
C1 N3 C5 C6 -178.9(5) . . . . ?
Pd1 N3 C5 C6 -1.7(7) . . . . ?
C3 C4 C5 N3 -0.5(9) . . . . ?
C3 C4 C5 C6 180.0(6) . . . . ?
C10 N4 C6 C7 -0.4(10) . . . . ?
Pd1 N4 C6 C7 177.4(5) . . . . ?
C10 N4 C6 C5 178.1(6) . . . . ?
Pd1 N4 C6 C5 -4.1(7) . . . . ?
N3 C5 C6 N4 3.8(8) . . . . ?
C4 C5 C6 N4 -176.6(6) . . . . ?
N3 C5 C6 C7 -177.6(6) . . . . ?
C4 C5 C6 C7 1.9(10) . . . . ?
N4 C6 C7 C8 -1.1(9) . . . . ?
C5 C6 C7 C8 -179.5(5) . . . . ?
C6 C7 C8 C9 1.0(9) . . . . ?
C6 C7 C8 C13 -179.2(6) . . . . ?
C7 C8 C9 C10 0.6(10) . . . . ?
C13 C8 C9 C10 -179.3(6) . . . . ?
C6 N4 C10 C9 2.1(10) . . . . ?
Pd1 N4 C10 C9 -175.5(5) . . . . ?
C8 C9 C10 N4 -2.2(11) . . . . ?
C12 O6 C11 O5 -5.8(10) . . . . ?
C12 O6 C11 C3 175.2(5) . . . . ?
C2 C3 C11 O5 6.7(10) . . . . ?
C4 C3 C11 O5 -175.6(7) . . . . ?
C2 C3 C11 O6 -174.4(6) . . . . ?
C4 C3 C11 O6 3.4(9) . . . . ?
C14 O8 C13 O7 3.0(10) . . . . ?
C14 O8 C13 C8 -177.3(6) . . . . ?
C9 C8 C13 O7 162.8(7) . . . . ?
C7 C8 C13 O7 -17.0(10) . . . . ?
C9 C8 C13 O8 -16.9(9) . . . . ?
C7 C8 C13 O8 163.2(5) . . . . ?
Pd1 O1A N1A O2A -1.1(16) . . . . ?
Pd1 O3B N2B O4B 2.5(16) . . . . ?
